data_7003694
loop_
_publ_author_name
'Bourget-Merle, Laurence'
'Hitchcock, Peter B.'
'Lappert, Michael F.'
'Merle, Philippe G.'

_publ_section_title
;
 Synthesis and structures of crystalline Li, Al and Sn(ii) 1-azaallyls
 and \b-diketiminates derived from [Li{\m,\h3-N(SiMe3)C(Ad)C(H)SiMe3}]2
 (Ad = 1-adamantyl)
;
_journal_issue 26
_journal_name_full 'Dalton Transactions'
_journal_page_first 3493
_journal_page_last 3501
_journal_paper_doi 10.1039/b718728a
_journal_year 2008
_chemical_compound_source 'synthesis as described'
_chemical_formula_moiety 'C44 H76 Al N3 Si4'
_chemical_formula_sum 'C44 H76 Al N3 Si4'
_chemical_formula_weight 786.42
_chemical_name_systematic
;
?
;
_space_group_IT_number 61
_symmetry_cell_setting orthorhombic
_symmetry_Int_Tables_number 61
_symmetry_space_group_name_Hall '-P 2ac 2ab'
_symmetry_space_group_name_H-M 'P b c a'
_atom_sites_solution_hydrogens geom
_atom_sites_solution_primary direct
_atom_sites_solution_secondary difmap
_audit_conform_dict_location ftp://ftp.iucr.org/cifdics/cif_core.dic
_audit_conform_dict_name cif_core.dic
_audit_conform_dict_version 2.1
_audit_creation_date 2000-07-27T13:46:47-00:00
_audit_creation_method 'WinGX routine CIF_UPDATE'
_cell_angle_alpha 90
_cell_angle_beta 90
_cell_angle_gamma 90
_cell_formula_units_Z 8
_cell_length_a 11.9220(2)
_cell_length_b 19.0977(3)
_cell_length_c 41.4159(7)
_cell_measurement_reflns_used 44074
_cell_measurement_temperature 173(2)
_cell_measurement_theta_max 25.028
_cell_measurement_theta_min 3.705
_cell_measurement_wavelength 0.71073
_cell_volume 9429.7(3)
_computing_cell_refinement 'HKL Scalepack (Otwinowski & Minor 1997)'
_computing_data_reduction 'HKL Denzo and Scalepack (Otwinowski & Minor 1997)'
_computing_molecular_graphics 'Ortep-3 for Windows (Farrugia, 1997)'
_computing_publication_material 'WinGX publication routines (Farrugia, 1999)'
_computing_structure_refinement 'SHELXL-97 (Sheldrick, 1997)'
_computing_structure_solution 'SHELXS-97 (Sheldrick, 1997)'
_diffrn_ambient_temperature 173(2)
_diffrn_measured_fraction_theta_full 0.996
_diffrn_measured_fraction_theta_max 0.996
_diffrn_measurement_device KappaCCD
_diffrn_measurement_method CCD
_diffrn_radiation_monochromator graphite
_diffrn_radiation_probe x-ray
_diffrn_radiation_type MoK\a
_diffrn_radiation_wavelength 0.71073
_diffrn_reflns_av_R_equivalents 0.0877
_diffrn_reflns_av_unetI/netI 0.0637
_diffrn_reflns_limit_h_max 10
_diffrn_reflns_limit_h_min -14
_diffrn_reflns_limit_k_max 22
_diffrn_reflns_limit_k_min -22
_diffrn_reflns_limit_l_max 48
_diffrn_reflns_limit_l_min -49
_diffrn_reflns_number 50445
_diffrn_reflns_theta_full 25.03
_diffrn_reflns_theta_max 25.03
_diffrn_reflns_theta_min 3.71
_exptl_absorpt_coefficient_mu 0.177
_exptl_absorpt_correction_type none
_exptl_crystal_colour colourless
_exptl_crystal_density_diffrn 1.108
_exptl_crystal_density_method 'not measured'
_exptl_crystal_description prism
_exptl_crystal_F_000 3440
_exptl_crystal_size_max 0.2
_exptl_crystal_size_mid 0.2
_exptl_crystal_size_min 0.2
_refine_diff_density_max 0.384
_refine_diff_density_min -0.503
_refine_diff_density_rms 0.052
_refine_ls_extinction_method none
_refine_ls_goodness_of_fit_ref 1.072
_refine_ls_hydrogen_treatment constr
_refine_ls_matrix_type full
_refine_ls_number_parameters 473
_refine_ls_number_reflns 8303
_refine_ls_number_restraints 0
_refine_ls_restrained_S_all 1.072
_refine_ls_R_factor_all 0.0925
_refine_ls_R_factor_gt 0.0546
_refine_ls_shift/su_max 0.001
_refine_ls_shift/su_mean 0
_refine_ls_structure_factor_coef Fsqd
_refine_ls_weighting_details 'calc w=1/[\s^2^(Fo^2^)+(0.0598P)^2^+4.1700P] where P=(Fo^2^+2Fc^2^)/3'
_refine_ls_weighting_scheme calc
_refine_ls_wR_factor_gt 0.1257
_refine_ls_wR_factor_ref 0.1409
_reflns_number_gt 5601
_reflns_number_total 8303
_reflns_threshold_expression >2sigma(I)
_cod_data_source_file b718728a.txt
_cod_data_source_block (6)-jul3700
_cod_original_sg_symbol_H-M Pbca
_cod_database_code 7003694

loop_
_symmetry_equiv_pos_as_xyz
'x, y, z'
'-x+1/2, -y, z+1/2'
'x+1/2, -y+1/2, -z'
'-x, y+1/2, -z+1/2'
'-x, -y, -z'
'x-1/2, y, -z-1/2'
'-x-1/2, y-1/2, z'
'x, -y-1/2, z-1/2'

loop_
_atom_site_label
_atom_site_type_symbol
_atom_site_fract_x
_atom_site_fract_y
_atom_site_fract_z
_atom_site_U_iso_or_equiv
_atom_site_adp_type
_atom_site_occupancy
_atom_site_symmetry_multiplicity
_atom_site_calc_flag
_atom_site_refinement_flags
_atom_site_disorder_assembly
_atom_site_disorder_group
Al Al 0.00105(6) 0.19727(4) 0.144513(18) 0.0247(2) Uani 1 1 d . . .
Si1 Si -0.27576(7) 0.17432(4) 0.12865(2) 0.0365(2) Uani 1 1 d . . .
Si2 Si -0.00650(6) 0.20822(4) 0.221871(18) 0.0296(2) Uani 1 1 d . . .
Si3 Si 0.24111(7) 0.22028(5) 0.11597(2) 0.0384(2) Uani 1 1 d . . .
Si4 Si 0.03338(11) 0.40703(5) 0.05239(2) 0.0621(3) Uani 1 1 d . . .
N1 N -0.15250(17) 0.22710(11) 0.13485(5) 0.0258(5) Uani 1 1 d . . .
N2 N 0.01211(16) 0.24907(11) 0.18422(5) 0.0235(5) Uani 1 1 d . . .
N3 N 0.09692(18) 0.23015(11) 0.11262(5) 0.0279(5) Uani 1 1 d . . .
C1 C -0.1605(2) 0.29659(14) 0.13886(6) 0.0274(6) Uani 1 1 d . . .
C2 C -0.0788(2) 0.33906(14) 0.15406(6) 0.0275(6) Uani 1 1 d . . .
H2 H -0.0757 0.3867 0.1476 0.033 Uiso 1 1 calc R . .
C3 C -0.0032(2) 0.31804(13) 0.17745(6) 0.0253(6) Uani 1 1 d . . .
C4 C -0.2621(2) 0.33739(14) 0.12836(7) 0.0316(7) Uani 1 1 d . . .
C5 C -0.3315(3) 0.36740(15) 0.15123(8) 0.0433(8) Uani 1 1 d . . .
H5 H -0.3176 0.3598 0.1735 0.052 Uiso 1 1 calc R . .
C6 C -0.4219(3) 0.40879(17) 0.14170(10) 0.0570(10) Uani 1 1 d . . .
H6 H -0.4708 0.4281 0.1575 0.068 Uiso 1 1 calc R . .
C7 C -0.4403(3) 0.42167(17) 0.10960(10) 0.0561(10) Uani 1 1 d . . .
H7 H -0.5025 0.4494 0.1031 0.067 Uiso 1 1 calc R . .
C8 C -0.3695(3) 0.39480(18) 0.08695(9) 0.0615(11) Uani 1 1 d . . .
H8 H -0.3808 0.4054 0.0648 0.074 Uiso 1 1 calc R . .
C9 C -0.2813(3) 0.35211(16) 0.09613(8) 0.0486(9) Uani 1 1 d . . .
H9 H -0.2334 0.3327 0.0801 0.058 Uiso 1 1 calc R . .
C10 C -0.3514(3) 0.18701(18) 0.08995(8) 0.0545(9) Uani 1 1 d . . .
H10C H -0.3014 0.1754 0.0719 0.082 Uiso 1 1 calc R . .
H10B H -0.3753 0.2359 0.0881 0.082 Uiso 1 1 calc R . .
H10A H -0.4173 0.1564 0.0894 0.082 Uiso 1 1 calc R . .
C11 C -0.2353(3) 0.08076(16) 0.13038(10) 0.0639(11) Uani 1 1 d . . .
H11C H -0.3028 0.0516 0.1295 0.096 Uiso 1 1 calc R . .
H11B H -0.1949 0.0716 0.1506 0.096 Uiso 1 1 calc R . .
H11A H -0.1867 0.0696 0.112 0.096 Uiso 1 1 calc R . .
C12 C -0.3772(3) 0.19129(19) 0.16209(8) 0.0570(9) Uani 1 1 d . . .
H12C H -0.4432 0.1613 0.1593 0.086 Uiso 1 1 calc R . .
H12B H -0.4002 0.2406 0.1616 0.086 Uiso 1 1 calc R . .
H12A H -0.3414 0.1809 0.1828 0.086 Uiso 1 1 calc R . .
C16 C 0.0655(2) 0.37750(13) 0.19375(6) 0.0269(6) Uani 1 1 d . . .
C17 C 0.1507(2) 0.35088(14) 0.21855(7) 0.0351(7) Uani 1 1 d . . .
H17B H 0.2013 0.3165 0.2081 0.042 Uiso 1 1 calc R . .
H17A H 0.1106 0.3268 0.2363 0.042 Uiso 1 1 calc R . .
C18 C 0.2204(3) 0.41128(15) 0.23244(8) 0.0427(8) Uani 1 1 d . . .
H18 H 0.2743 0.3924 0.2488 0.051 Uiso 1 1 calc R . .
C19 C 0.2851(3) 0.44649(18) 0.20555(9) 0.0582(10) Uani 1 1 d . . .
H19B H 0.3363 0.4124 0.1952 0.07 Uiso 1 1 calc R . .
H19A H 0.3308 0.4853 0.2144 0.07 Uiso 1 1 calc R . .
C20 C 0.2030(3) 0.47478(17) 0.18076(8) 0.0548(9) Uani 1 1 d . . .
H20 H 0.2453 0.4983 0.163 0.066 Uiso 1 1 calc R . .
C21 C 0.1322(3) 0.41484(16) 0.16671(7) 0.0415(8) Uani 1 1 d . . .
H21B H 0.1819 0.3807 0.1558 0.05 Uiso 1 1 calc R . .
H21A H 0.0794 0.4338 0.1505 0.05 Uiso 1 1 calc R . .
C22 C -0.0106(2) 0.43229(14) 0.21030(7) 0.0363(7) Uani 1 1 d . . .
H22B H -0.065 0.451 0.1944 0.044 Uiso 1 1 calc R . .
H22A H -0.0533 0.4097 0.2279 0.044 Uiso 1 1 calc R . .
C23 C 0.0596(3) 0.49218(16) 0.22398(8) 0.0461(8) Uani 1 1 d . . .
H23 H 0.009 0.5269 0.2347 0.055 Uiso 1 1 calc R . .
C24 C 0.1422(3) 0.46338(16) 0.24874(8) 0.0496(9) Uani 1 1 d . . .
H24B H 0.1864 0.5022 0.2581 0.06 Uiso 1 1 calc R . .
H24A H 0.1007 0.44 0.2664 0.06 Uiso 1 1 calc R . .
C25 C 0.1231(3) 0.52783(16) 0.19678(9) 0.0588(10) Uani 1 1 d . . .
H25B H 0.1666 0.5678 0.2054 0.071 Uiso 1 1 calc R . .
H25A H 0.0695 0.5461 0.1806 0.071 Uiso 1 1 calc R . .
C26 C -0.1116(3) 0.13694(16) 0.21728(7) 0.0432(8) Uani 1 1 d . . .
H26C H -0.0829 0.1016 0.2022 0.065 Uiso 1 1 calc R . .
H26B H -0.1818 0.1565 0.2089 0.065 Uiso 1 1 calc R . .
H26A H -0.1255 0.1152 0.2383 0.065 Uiso 1 1 calc R . .
C27 C -0.0741(3) 0.26566(16) 0.25280(8) 0.0553(9) Uani 1 1 d . . .
H27C H -0.093 0.2378 0.2719 0.083 Uiso 1 1 calc R . .
H27B H -0.1426 0.2862 0.2438 0.083 Uiso 1 1 calc R . .
H27A H -0.0221 0.3031 0.2589 0.083 Uiso 1 1 calc R . .
C28 C 0.1236(3) 0.16813(17) 0.23800(7) 0.0461(8) Uani 1 1 d . . .
H28C H 0.1078 0.1462 0.2589 0.069 Uiso 1 1 calc R . .
H28B H 0.1809 0.2044 0.2408 0.069 Uiso 1 1 calc R . .
H28A H 0.1509 0.1326 0.2229 0.069 Uiso 1 1 calc R . .
C29 C 0.0570(2) 0.26219(14) 0.08304(6) 0.0304(7) Uani 1 1 d . . .
C30 C 0.0514(3) 0.33261(15) 0.08102(7) 0.0412(8) Uani 1 1 d . . .
H30 H 0.0599 0.3513 0.1021 0.068(11) Uiso 1 1 calc R . .
C31 C 0.0287(2) 0.21253(14) 0.05480(6) 0.0320(7) Uani 1 1 d . . .
C32 C 0.0234(3) 0.13552(15) 0.06512(7) 0.0396(8) Uani 1 1 d . . .
H32B H -0.0363 0.1296 0.0815 0.047 Uiso 1 1 calc R . .
H32A H 0.0956 0.1221 0.0752 0.047 Uiso 1 1 calc R . .
C33 C -0.0005(3) 0.08697(17) 0.03630(7) 0.0476(8) Uani 1 1 d . . .
H33 H -0.0018 0.0372 0.0438 0.056(10) Uiso 1 1 calc R . .
C34 C -0.1139(3) 0.10597(18) 0.02194(9) 0.0581(10) Uani 1 1 d . . .
H34B H -0.1735 0.0995 0.0383 0.07 Uiso 1 1 calc R . .
H34A H -0.1306 0.0751 0.0034 0.07 Uiso 1 1 calc R . .
C35 C -0.1111(3) 0.18221(18) 0.01091(8) 0.0545(10) Uani 1 1 d . . .
H35 H -0.1856 0.1952 0.0016 0.065 Uiso 1 1 calc R . .
C36 C -0.0202(3) 0.19115(19) -0.01475(8) 0.0632(11) Uani 1 1 d . . .
H36B H -0.0366 0.1606 -0.0335 0.076 Uiso 1 1 calc R . .
H36A H -0.0187 0.2403 -0.0223 0.076 Uiso 1 1 calc R . .
C37 C 0.0934(3) 0.17169(17) -0.00030(7) 0.0492(9) Uani 1 1 d . . .
H37 H 0.1531 0.1774 -0.0171 0.059 Uiso 1 1 calc R . .
C38 C 0.1190(3) 0.21929(16) 0.02827(7) 0.0433(8) Uani 1 1 d . . .
H38B H 0.1225 0.2685 0.0208 0.052 Uiso 1 1 calc R . .
H38A H 0.1931 0.2069 0.0374 0.052 Uiso 1 1 calc R . .
C39 C -0.0853(3) 0.22981(16) 0.03989(7) 0.0457(8) Uani 1 1 d . . .
H39B H -0.0857 0.2793 0.0328 0.055 Uiso 1 1 calc R . .
H39A H -0.1445 0.224 0.0564 0.055 Uiso 1 1 calc R . .
C40 C 0.0908(3) 0.09611(17) 0.01101(7) 0.0520(9) Uani 1 1 d . . .
H40B H 0.1644 0.0833 0.0203 0.062 Uiso 1 1 calc R . .
H40A H 0.0758 0.0648 -0.0076 0.062 Uiso 1 1 calc R . .
C41 C -0.0401(4) 0.4763(2) 0.07437(12) 0.1058(18) Uani 1 1 d . . .
H41C H -0.0341 0.5204 0.0624 0.159 Uiso 1 1 calc R . .
H41B H -0.0063 0.482 0.0958 0.159 Uiso 1 1 calc R . .
H41A H -0.1193 0.4636 0.0768 0.159 Uiso 1 1 calc R . .
C42 C -0.0252(9) 0.3971(3) 0.01227(13) 0.263(6) Uani 1 1 d . . .
H42C H -0.1048 0.3847 0.0139 0.395 Uiso 1 1 calc R . .
H42B H 0.015 0.3599 0.0008 0.395 Uiso 1 1 calc R . .
H42A H -0.0176 0.4412 0.0004 0.395 Uiso 1 1 calc R . .
C43 C 0.1787(5) 0.4419(3) 0.04674(18) 0.172(3) Uani 1 1 d . . .
H43C H 0.2225 0.409 0.0337 0.258 Uiso 1 1 calc R . .
H43B H 0.2146 0.4479 0.0679 0.258 Uiso 1 1 calc R . .
H43A H 0.1752 0.4873 0.0357 0.258 Uiso 1 1 calc R . .
C44 C 0.3024(3) 0.1388(2) 0.09743(9) 0.0667(11) Uani 1 1 d . . .
H44C H 0.384 0.139 0.1002 0.1 Uiso 1 1 calc R . .
H44B H 0.2843 0.1374 0.0744 0.1 Uiso 1 1 calc R . .
H44A H 0.2707 0.0974 0.1081 0.1 Uiso 1 1 calc R . .
C45 C 0.2833(2) 0.21417(18) 0.15916(8) 0.0481(8) Uani 1 1 d . . .
H45C H 0.3645 0.2068 0.1606 0.072 Uiso 1 1 calc R . .
H45B H 0.2442 0.1748 0.1693 0.072 Uiso 1 1 calc R . .
H45A H 0.2634 0.2577 0.1703 0.072 Uiso 1 1 calc R . .
C46 C 0.3191(3) 0.2953(2) 0.09787(9) 0.0654(11) Uani 1 1 d . . .
H46C H 0.2993 0.3385 0.1093 0.098 Uiso 1 1 calc R . .
H46B H 0.2989 0.2998 0.075 0.098 Uiso 1 1 calc R . .
H46A H 0.3999 0.287 0.0998 0.098 Uiso 1 1 calc R . .
C47 C 0.0385(2) 0.09664(12) 0.15202(6) 0.0217(6) Uani 1 1 d . . .
H47C H -0.026 0.073 0.1618 0.033 Uiso 1 1 calc R . .
H47B H 0.1032 0.0933 0.1665 0.033 Uiso 1 1 calc R . .
H47A H 0.0566 0.0742 0.1314 0.102(14) Uiso 1 1 calc R . .

loop_
_atom_site_aniso_label
_atom_site_aniso_U_11
_atom_site_aniso_U_22
_atom_site_aniso_U_33
_atom_site_aniso_U_23
_atom_site_aniso_U_13
_atom_site_aniso_U_12
Al 0.0230(4) 0.0224(4) 0.0287(4) -0.0014(3) -0.0003(3) 0.0001(3)
Si1 0.0250(4) 0.0300(5) 0.0545(5) -0.0026(4) -0.0054(4) -0.0036(4)
Si2 0.0314(4) 0.0283(4) 0.0291(4) 0.0031(3) 0.0013(3) 0.0029(3)
Si3 0.0252(4) 0.0497(5) 0.0401(5) -0.0095(4) 0.0050(4) -0.0015(4)
Si4 0.1094(9) 0.0299(5) 0.0468(6) 0.0058(4) 0.0168(6) 0.0031(5)
N1 0.0239(12) 0.0235(12) 0.0300(12) -0.0001(10) 0.0002(10) -0.0003(9)
N2 0.0216(12) 0.0211(11) 0.0276(12) -0.0005(10) -0.0001(9) 0.0012(9)
N3 0.0279(13) 0.0288(13) 0.0270(12) -0.0018(10) 0.0018(10) -0.0006(10)
C1 0.0269(15) 0.0255(15) 0.0299(15) 0.0005(12) -0.0006(12) 0.0004(12)
C2 0.0273(16) 0.0209(14) 0.0343(15) 0.0015(12) -0.0006(12) -0.0017(11)
C3 0.0200(14) 0.0285(15) 0.0272(14) -0.0030(12) 0.0070(12) -0.0017(12)
C4 0.0274(16) 0.0236(15) 0.0436(17) -0.0034(13) -0.0085(13) 0.0011(12)
C5 0.0404(19) 0.0385(18) 0.051(2) 0.0030(15) 0.0036(16) 0.0081(15)
C6 0.042(2) 0.041(2) 0.088(3) -0.0030(19) 0.007(2) 0.0109(16)
C7 0.041(2) 0.038(2) 0.089(3) -0.007(2) -0.029(2) 0.0097(16)
C8 0.074(3) 0.048(2) 0.063(2) -0.0102(19) -0.035(2) 0.024(2)
C9 0.057(2) 0.0443(19) 0.0445(19) -0.0110(16) -0.0147(16) 0.0166(17)
C10 0.0357(19) 0.063(2) 0.065(2) -0.0115(19) -0.0110(17) -0.0117(16)
C11 0.043(2) 0.0311(19) 0.117(3) -0.006(2) -0.019(2) -0.0088(16)
C12 0.037(2) 0.063(2) 0.071(2) 0.0088(19) 0.0069(17) -0.0103(17)
C16 0.0245(15) 0.0230(14) 0.0334(15) -0.0049(12) -0.0027(12) -0.0016(11)
C17 0.0329(17) 0.0266(15) 0.0456(18) -0.0087(14) -0.0075(14) 0.0032(13)
C18 0.0396(19) 0.0313(17) 0.057(2) -0.0130(16) -0.0160(16) 0.0028(14)
C19 0.037(2) 0.049(2) 0.089(3) -0.021(2) -0.0099(19) -0.0119(16)
C20 0.054(2) 0.049(2) 0.061(2) 0.0011(18) 0.0031(18) -0.0273(18)
C21 0.0402(19) 0.0382(18) 0.0461(18) -0.0024(15) 0.0028(15) -0.0132(14)
C22 0.0328(17) 0.0289(16) 0.0472(18) -0.0073(14) -0.0066(14) 0.0035(13)
C23 0.050(2) 0.0296(17) 0.058(2) -0.0138(16) -0.0136(17) 0.0081(15)
C24 0.058(2) 0.0354(18) 0.055(2) -0.0159(16) -0.0193(17) 0.0015(15)
C25 0.070(3) 0.0281(18) 0.079(3) 0.0001(18) -0.033(2) -0.0114(17)
C26 0.046(2) 0.0429(19) 0.0410(18) 0.0096(15) 0.0069(15) -0.0056(15)
C27 0.074(3) 0.0416(19) 0.051(2) 0.0032(17) 0.0241(18) 0.0016(17)
C28 0.047(2) 0.0459(19) 0.0459(19) 0.0142(16) -0.0052(16) 0.0008(15)
C29 0.0306(16) 0.0314(16) 0.0293(16) -0.0020(13) 0.0080(12) -0.0027(13)
C30 0.060(2) 0.0316(17) 0.0317(17) -0.0015(15) 0.0119(15) -0.0033(15)
C31 0.0390(17) 0.0289(16) 0.0282(15) -0.0023(13) 0.0021(12) 0.0008(13)
C32 0.054(2) 0.0317(17) 0.0331(16) -0.0031(14) -0.0040(14) -0.0002(14)
C33 0.069(2) 0.0324(18) 0.0410(18) -0.0056(15) -0.0104(17) 0.0020(16)
C34 0.062(2) 0.052(2) 0.061(2) -0.0231(19) -0.0127(19) -0.0029(18)
C35 0.055(2) 0.058(2) 0.051(2) -0.0191(18) -0.0236(18) 0.0176(18)
C36 0.102(3) 0.051(2) 0.0364(19) -0.0030(17) -0.017(2) 0.015(2)
C37 0.062(2) 0.053(2) 0.0326(17) -0.0091(16) 0.0066(16) 0.0033(18)
C38 0.054(2) 0.0421(19) 0.0335(17) -0.0038(15) 0.0078(15) -0.0007(15)
C39 0.046(2) 0.0434(19) 0.0481(19) -0.0071(16) -0.0104(16) 0.0105(15)
C40 0.067(2) 0.048(2) 0.0409(19) -0.0185(16) -0.0071(17) 0.0176(17)
C41 0.146(4) 0.052(3) 0.120(4) 0.025(3) 0.047(3) 0.033(3)
C42 0.655(19) 0.050(3) 0.085(4) 0.035(3) -0.144(7) -0.033(6)
C43 0.156(5) 0.075(4) 0.285(9) 0.086(5) 0.132(6) 0.020(4)
C44 0.039(2) 0.089(3) 0.072(2) -0.031(2) -0.0037(18) 0.0234(19)
C45 0.0271(17) 0.063(2) 0.054(2) -0.0100(17) -0.0044(15) 0.0065(16)
C46 0.040(2) 0.089(3) 0.068(2) 0.004(2) 0.0134(18) -0.0178(19)
C47 0.0197(14) 0.0165(13) 0.0289(14) -0.0003(12) -0.0003(11) 0.0018(10)

loop_
_atom_type_symbol
_atom_type_description
_atom_type_scat_dispersion_real
_atom_type_scat_dispersion_imag
_atom_type_scat_source
C C 0.0033 0.0016 'International Tables Vol C Tables 4.2.6.8 and 6.1.1.4'
H H 0 0 'International Tables Vol C Tables 4.2.6.8 and 6.1.1.4'
Al Al 0.0645 0.0514 'International Tables Vol C Tables 4.2.6.8 and 6.1.1.4'
N N 0.0061 0.0033 'International Tables Vol C Tables 4.2.6.8 and 6.1.1.4'
Si Si 0.0817 0.0704 'International Tables Vol C Tables 4.2.6.8 and 6.1.1.4'

loop_
_geom_angle_atom_site_label_1
_geom_angle_atom_site_label_2
_geom_angle_atom_site_label_3
_geom_angle
_geom_angle_site_symmetry_1
_geom_angle_site_symmetry_3
_geom_angle_publ_flag
N3 Al N2 113.09(10) . . ?
N3 Al N1 109.37(10) . . ?
N2 Al N1 95.12(9) . . ?
N3 Al C47 107.38(10) . . ?
N2 Al C47 110.27(10) . . ?
N1 Al C47 121.36(10) . . ?
N1 Si1 C11 108.77(12) . . ?
N1 Si1 C10 116.53(13) . . ?
C11 Si1 C10 106.62(17) . . ?
N1 Si1 C12 109.02(13) . . ?
C11 Si1 C12 107.92(17) . . ?
C10 Si1 C12 107.67(15) . . ?
N2 Si2 C28 113.41(12) . . ?
N2 Si2 C26 108.62(12) . . ?
C28 Si2 C26 107.35(15) . . ?
N2 Si2 C27 113.69(13) . . ?
C28 Si2 C27 110.87(16) . . ?
C26 Si2 C27 102.06(15) . . ?
N3 Si3 C45 110.56(12) . . ?
N3 Si3 C46 112.22(14) . . ?
C45 Si3 C46 107.45(16) . . ?
N3 Si3 C44 116.20(14) . . ?
C45 Si3 C44 103.59(16) . . ?
C46 Si3 C44 106.14(18) . . ?
C42 Si4 C41 110.3(3) . . ?
C42 Si4 C30 123.20(19) . . ?
C41 Si4 C30 106.88(17) . . ?
C42 Si4 C43 106.2(4) . . ?
C41 Si4 C43 104.4(3) . . ?
C30 Si4 C43 104.1(2) . . ?
C1 N1 Si1 120.92(18) . . ?
C1 N1 Al 109.20(17) . . ?
Si1 N1 Al 128.99(12) . . ?
C3 N2 Si2 126.61(17) . . ?
C3 N2 Al 108.24(16) . . ?
Si2 N2 Al 121.43(11) . . ?
C29 N3 Si3 116.00(17) . . ?
C29 N3 Al 122.84(17) . . ?
Si3 N3 Al 121.10(12) . . ?
N1 C1 C2 125.0(2) . . ?
N1 C1 C4 122.3(2) . . ?
C2 C1 C4 112.7(2) . . ?
C3 C2 C1 126.4(2) . . ?
N2 C3 C2 120.9(2) . . ?
N2 C3 C16 123.2(2) . . ?
C2 C3 C16 115.8(2) . . ?
C5 C4 C9 118.6(3) . . ?
C5 C4 C1 119.9(3) . . ?
C9 C4 C1 121.2(3) . . ?
C4 C5 C6 120.3(3) . . ?
C7 C6 C5 120.0(3) . . ?
C8 C7 C6 120.1(3) . . ?
C7 C8 C9 120.2(3) . . ?
C4 C9 C8 120.7(3) . . ?
C17 C16 C22 108.5(2) . . ?
C17 C16 C21 107.3(2) . . ?
C22 C16 C21 108.1(2) . . ?
C17 C16 C3 113.5(2) . . ?
C22 C16 C3 112.2(2) . . ?
C21 C16 C3 107.0(2) . . ?
C16 C17 C18 111.2(2) . . ?
C19 C18 C24 110.4(3) . . ?
C19 C18 C17 109.5(3) . . ?
C24 C18 C17 109.0(2) . . ?
C18 C19 C20 109.1(3) . . ?
C19 C20 C21 110.2(3) . . ?
C19 C20 C25 110.0(3) . . ?
C21 C20 C25 108.3(3) . . ?
C20 C21 C16 110.6(2) . . ?
C23 C22 C16 110.5(2) . . ?
C25 C23 C24 109.8(3) . . ?
C25 C23 C22 109.5(3) . . ?
C24 C23 C22 109.5(2) . . ?
C18 C24 C23 109.5(3) . . ?
C23 C25 C20 109.4(3) . . ?
C30 C29 N3 119.3(2) . . ?
C30 C29 C31 123.7(3) . . ?
N3 C29 C31 116.9(2) . . ?
C29 C30 Si4 143.7(2) . . ?
C39 C31 C32 106.4(2) . . ?
C39 C31 C29 111.6(2) . . ?
C32 C31 C29 112.8(2) . . ?
C39 C31 C38 108.3(2) . . ?
C32 C31 C38 107.9(2) . . ?
C29 C31 C38 109.6(2) . . ?
C31 C32 C33 111.7(2) . . ?
C40 C33 C34 109.8(3) . . ?
C40 C33 C32 109.5(3) . . ?
C34 C33 C32 108.9(3) . . ?
C33 C34 C35 109.0(3) . . ?
C34 C35 C36 109.3(3) . . ?
C34 C35 C39 109.6(3) . . ?
C36 C35 C39 109.6(3) . . ?
C37 C36 C35 109.2(3) . . ?
C40 C37 C38 109.4(3) . . ?
C40 C37 C36 109.5(3) . . ?
C38 C37 C36 109.7(3) . . ?
C37 C38 C31 111.3(3) . . ?
C31 C39 C35 111.5(2) . . ?
C37 C40 C33 109.7(3) . . ?

loop_
_geom_bond_atom_site_label_1
_geom_bond_atom_site_label_2
_geom_bond_distance
_geom_bond_site_symmetry_2
_geom_bond_publ_flag
Al N3 1.856(2) . ?
Al N2 1.924(2) . ?
Al N1 1.959(2) . ?
Al C47 1.997(2) . ?
Si1 N1 1.800(2) . ?
Si1 C11 1.852(3) . ?
Si1 C10 1.855(3) . ?
Si1 C12 1.867(3) . ?
Si2 N2 1.758(2) . ?
Si2 C28 1.854(3) . ?
Si2 C26 1.860(3) . ?
Si2 C27 1.869(3) . ?
Si3 N3 1.735(2) . ?
Si3 C45 1.862(3) . ?
Si3 C46 1.865(3) . ?
Si3 C44 1.883(3) . ?
Si4 C42 1.813(5) . ?
Si4 C41 1.829(4) . ?
Si4 C30 1.863(3) . ?
Si4 C43 1.871(5) . ?
N1 C1 1.341(3) . ?
N2 C3 1.359(3) . ?
N3 C29 1.450(3) . ?
C1 C2 1.415(4) . ?
C1 C4 1.504(4) . ?
C2 C3 1.383(3) . ?
C3 C16 1.554(3) . ?
C4 C5 1.382(4) . ?
C4 C9 1.383(4) . ?
C5 C6 1.393(4) . ?
C6 C7 1.370(5) . ?
C7 C8 1.362(5) . ?
C8 C9 1.384(4) . ?
C16 C17 1.531(4) . ?
C16 C22 1.545(4) . ?
C16 C21 1.547(4) . ?
C17 C18 1.534(4) . ?
C18 C19 1.512(5) . ?
C18 C24 1.522(4) . ?
C19 C20 1.518(5) . ?
C20 C21 1.537(4) . ?
C20 C25 1.541(5) . ?
C22 C23 1.526(4) . ?
C23 C25 1.519(5) . ?
C23 C24 1.524(4) . ?
C29 C30 1.349(4) . ?
C29 C31 1.543(4) . ?
C31 C39 1.528(4) . ?
C31 C32 1.533(4) . ?
C31 C38 1.543(4) . ?
C32 C33 1.538(4) . ?
C33 C40 1.520(4) . ?
C33 C34 1.521(4) . ?
C34 C35 1.526(5) . ?
C35 C36 1.527(5) . ?
C35 C39 1.537(4) . ?
C36 C37 1.527(5) . ?
C37 C40 1.518(4) . ?
C37 C38 1.523(4) . ?
